data_7129055
loop_
_publ_author_name
'Kang, Ju Young'
'An, Won'
'Kim, Suho'
'Kwon, Na Yeon'
'Jeong, Taejoo'
'Ghosh, Prithwish'
'Kim, Hyung Sik'
'Mishra, Neeraj Kumar'
'Kim, In Su'

_publ_section_title
;
 Synthesis of spirosuccinimides <i>via</i> annulative cyclization between
 <i>N</i>-aryl indazolols and maleimides under rhodium(III) catalysis.
;
_journal_issue 83
_journal_name_full 'Chemical communications (Cambridge, England)'
_journal_page_first 10947
_journal_page_last 10950
_journal_paper_doi 10.1039/d1cc04599g
_journal_volume 57
_journal_year 2021
_chemical_formula_sum 'C13 H10 N2 O'
_chemical_formula_weight 210.23
_space_group_crystal_system triclinic
_space_group_IT_number 2
_space_group_name_Hall '-P 1'
_space_group_name_H-M_alt 'P -1'
_atom_sites_solution_hydrogens geom
_audit_creation_method SHELXL-2018/3
_audit_update_record
;
2021-07-16 deposited with the CCDC.	2021-09-27 downloaded from the CCDC.
;
_cell_angle_alpha 70.250(7)
_cell_angle_beta 87.119(8)
_cell_angle_gamma 72.184(8)
_cell_formula_units_Z 2
_cell_length_a 6.772(2)
_cell_length_b 9.153(2)
_cell_length_c 9.331(2)
_cell_measurement_reflns_used 5540
_cell_measurement_temperature 296(2)
_cell_measurement_theta_max 27.5387
_cell_measurement_theta_min 2.3232
_cell_volume 517.3(2)
_computing_cell_refinement 'SAINT V8.40B (Bruker Nano, Inc., 2019)'
_computing_data_collection 'Bruker Instrument Service v2021.1.0.1'
_computing_data_reduction 'SAINT V8.40B (Bruker Nano, Inc., 2019)'
_computing_structure_refinement 'SHELXL-2018/3 (Sheldrick, 2018)'
_computing_structure_solution 'SHELXT 2018/2 (Sheldrick, 2018)'
_diffrn_ambient_temperature 296(2)
_diffrn_measured_fraction_theta_full 1.000
_diffrn_measured_fraction_theta_max 0.995
_diffrn_measurement_device_type 'Bruker APEX-II CCD'
_diffrn_measurement_method '\f and \w scans'
_diffrn_radiation_type MoK\a
_diffrn_radiation_wavelength 0.71073
_diffrn_reflns_av_R_equivalents 0.0400
_diffrn_reflns_av_unetI/netI 0.0302
_diffrn_reflns_Laue_measured_fraction_full 1.000
_diffrn_reflns_Laue_measured_fraction_max 0.995
_diffrn_reflns_limit_h_max 9
_diffrn_reflns_limit_h_min -9
_diffrn_reflns_limit_k_max 12
_diffrn_reflns_limit_k_min -12
_diffrn_reflns_limit_l_max 12
_diffrn_reflns_limit_l_min -12
_diffrn_reflns_number 16137
_diffrn_reflns_point_group_measured_fraction_full 1.000
_diffrn_reflns_point_group_measured_fraction_max 0.995
_diffrn_reflns_theta_full 25.242
_diffrn_reflns_theta_max 28.419
_diffrn_reflns_theta_min 2.323
_exptl_absorpt_coefficient_mu 0.088
_exptl_absorpt_correction_T_max 1.00
_exptl_absorpt_correction_T_min 0.91
_exptl_absorpt_correction_type multi-scan
_exptl_crystal_colour colourless
_exptl_crystal_density_diffrn 1.350
_exptl_crystal_density_method 'not measured'
_exptl_crystal_description plate
_exptl_crystal_F_000 220
_exptl_crystal_size_max 0.200
_exptl_crystal_size_mid 0.150
_exptl_crystal_size_min 0.020
_refine_diff_density_max 0.221
_refine_diff_density_min -0.220
_refine_diff_density_rms 0.037
_refine_ls_extinction_method none
_refine_ls_goodness_of_fit_ref 1.060
_refine_ls_hydrogen_treatment constr
_refine_ls_matrix_type full
_refine_ls_number_parameters 146
_refine_ls_number_reflns 2588
_refine_ls_number_restraints 0
_refine_ls_restrained_S_all 1.060
_refine_ls_R_factor_all 0.0640
_refine_ls_R_factor_gt 0.0491
_refine_ls_shift/su_max 0.000
_refine_ls_shift/su_mean 0.000
_refine_ls_structure_factor_coef Fsqd
_refine_ls_weighting_details 'w=1/[\s^2^(Fo^2^)+(0.0515P)^2^+0.1255P] where P=(Fo^2^+2Fc^2^)/3'
_refine_ls_weighting_scheme calc
_refine_ls_wR_factor_gt 0.1134
_refine_ls_wR_factor_ref 0.1209
_reflns_Friedel_coverage 0.000
_reflns_number_gt 2051
_reflns_number_total 2588
_reflns_threshold_expression 'I > 2\s(I)'
_cod_data_source_file d1cc04599g2.cif
_cod_data_source_block yy020P-1_a
_cod_depositor_comments
;
The following automatic conversions were performed:

data item '_exptl_absorpt_correction_type' value 'Multi-Scan' was
changed to 'multi-scan' in accordance with the
/home/data/users/saulius/crontab/automatic-downloads/rss-feeds/RSC/lib/dictionaries/cif_core.dic
dictionary named 'cif_core.dic' version 2.4.2 last updated on
2011-04-26.

Automatic conversion script
Id: cif_fix_values 7556 2019-12-06 15:28:31Z antanas 

 Adding full bibliography for 7129054--7129055.cif.
;
_cod_database_code 7129055
_shelx_shelxl_version_number 2018/3
_shelx_space_group_comment
;
The symmetry employed for this shelxl refinement is uniquely defined
by the following loop, which should always be used as a source of
symmetry information in preference to the above space-group names.
They are only intended as comments.
;
_shelx_estimated_absorpt_t_min 0.983
_shelx_estimated_absorpt_t_max 0.998

loop_
_space_group_symop_operation_xyz
'x, y, z'
'-x, -y, -z'

loop_
_atom_site_label
_atom_site_type_symbol
_atom_site_fract_x
_atom_site_fract_y
_atom_site_fract_z
_atom_site_U_iso_or_equiv
_atom_site_adp_type
_atom_site_occupancy
_atom_site_site_symmetry_order
_atom_site_calc_flag
_atom_site_refinement_flags_posn
_atom_site_refinement_flags_adp
_atom_site_refinement_flags_occupancy
_atom_site_disorder_assembly
_atom_site_disorder_group
C1 C 0.2204(2) 0.02157(16) 0.61760(15) 0.0349(3) Uani 1 1 d . . . . .
C2 C 0.3879(2) 0.06146(16) 0.66562(16) 0.0339(3) Uani 1 1 d . . . . .
C3 C 0.5245(2) -0.00202(18) 0.79570(17) 0.0434(4) Uani 1 1 d . . . . .
H3 H 0.519961 -0.094865 0.875668 0.052 Uiso 1 1 calc R U . . .
C4 C 0.6646(2) 0.0772(2) 0.80102(19) 0.0490(4) Uani 1 1 d . . . . .
H4 H 0.755911 0.037840 0.886323 0.059 Uiso 1 1 calc R U . . .
C5 C 0.6728(2) 0.2166(2) 0.6802(2) 0.0468(4) Uani 1 1 d . . . . .
H5 H 0.770607 0.266712 0.687355 0.056 Uiso 1 1 calc R U . . .
C6 C 0.5418(2) 0.28130(18) 0.55217(18) 0.0405(3) Uani 1 1 d . . . . .
H6 H 0.548172 0.373974 0.472773 0.049 Uiso 1 1 calc R U . . .
C7 C 0.3974(2) 0.20133(16) 0.54635(15) 0.0331(3) Uani 1 1 d . . . . .
C8 C 0.1710(2) 0.38125(16) 0.30941(15) 0.0340(3) Uani 1 1 d . . . . .
C9 C -0.0371(2) 0.47121(19) 0.29050(18) 0.0465(4) Uani 1 1 d . . . . .
H9 H -0.129585 0.437187 0.361386 0.056 Uiso 1 1 calc R U . . .
C10 C -0.1070(3) 0.6122(2) 0.1654(2) 0.0574(5) Uani 1 1 d . . . . .
H10 H -0.247016 0.672620 0.151802 0.069 Uiso 1 1 calc R U . . .
C11 C 0.0298(3) 0.6635(2) 0.06100(19) 0.0564(5) Uani 1 1 d . . . . .
H11 H -0.017631 0.757829 -0.023365 0.068 Uiso 1 1 calc R U . . .
C12 C 0.2368(3) 0.5747(2) 0.08195(18) 0.0527(4) Uani 1 1 d . . . . .
H12 H 0.329371 0.610728 0.012297 0.063 Uiso 1 1 calc R U . . .
C13 C 0.3093(2) 0.43257(18) 0.20520(17) 0.0420(3) Uani 1 1 d . . . . .
H13 H 0.449357 0.372224 0.217873 0.050 Uiso 1 1 calc R U . . .
N1 N 0.13324(17) 0.12638(14) 0.48492(13) 0.0363(3) Uani 1 1 d . . . . .
N2 N 0.24482(17) 0.23690(14) 0.43820(13) 0.0358(3) Uani 1 1 d . . . . .
O1 O 0.16032(17) -0.10786(13) 0.69579(12) 0.0467(3) Uani 1 1 d . . . . .
H1 H 0.067604 -0.112821 0.646073 0.070 Uiso 1 1 calc R U . . .

loop_
_atom_site_aniso_label
_atom_site_aniso_U_11
_atom_site_aniso_U_22
_atom_site_aniso_U_33
_atom_site_aniso_U_23
_atom_site_aniso_U_13
_atom_site_aniso_U_12
C1 0.0357(7) 0.0310(7) 0.0341(7) -0.0054(6) 0.0035(5) -0.0114(5)
C2 0.0350(7) 0.0299(6) 0.0349(7) -0.0102(5) 0.0020(5) -0.0081(5)
C3 0.0486(8) 0.0354(8) 0.0390(8) -0.0079(6) -0.0053(6) -0.0068(6)
C4 0.0459(8) 0.0476(9) 0.0507(9) -0.0194(8) -0.0130(7) -0.0050(7)
C5 0.0396(8) 0.0494(9) 0.0599(10) -0.0268(8) -0.0016(7) -0.0154(7)
C6 0.0397(7) 0.0362(7) 0.0480(8) -0.0148(6) 0.0049(6) -0.0148(6)
C7 0.0323(6) 0.0308(7) 0.0356(7) -0.0117(5) 0.0028(5) -0.0087(5)
C8 0.0400(7) 0.0288(6) 0.0319(7) -0.0067(5) 0.0004(5) -0.0126(6)
C9 0.0420(8) 0.0447(9) 0.0453(8) -0.0077(7) 0.0034(6) -0.0113(7)
C10 0.0522(10) 0.0449(9) 0.0589(11) -0.0089(8) -0.0096(8) 0.0000(8)
C11 0.0817(13) 0.0341(8) 0.0408(9) -0.0008(7) -0.0071(8) -0.0120(8)
C12 0.0723(11) 0.0428(9) 0.0392(8) -0.0061(7) 0.0129(8) -0.0227(8)
C13 0.0441(8) 0.0377(8) 0.0408(8) -0.0089(6) 0.0078(6) -0.0137(6)
N1 0.0355(6) 0.0335(6) 0.0378(6) -0.0039(5) 0.0011(5) -0.0166(5)
N2 0.0359(6) 0.0321(6) 0.0368(6) -0.0030(5) -0.0010(5) -0.0160(5)
O1 0.0515(6) 0.0421(6) 0.0413(6) 0.0033(5) -0.0052(5) -0.0253(5)

loop_
_atom_type_symbol
_atom_type_description
_atom_type_scat_dispersion_real
_atom_type_scat_dispersion_imag
_atom_type_scat_source
C C 0.0033 0.0016 'International Tables Vol C Tables 4.2.6.8 and 6.1.1.4'
H H 0.0000 0.0000 'International Tables Vol C Tables 4.2.6.8 and 6.1.1.4'
N N 0.0061 0.0033 'International Tables Vol C Tables 4.2.6.8 and 6.1.1.4'
O O 0.0106 0.0060 'International Tables Vol C Tables 4.2.6.8 and 6.1.1.4'

loop_
_geom_angle_atom_site_label_1
_geom_angle_atom_site_label_2
_geom_angle_atom_site_label_3
_geom_angle
_geom_angle_site_symmetry_1
_geom_angle_site_symmetry_3
_geom_angle_publ_flag
N1 C1 O1 123.56(13) . . ?
N1 C1 C2 111.87(12) . . ?
O1 C1 C2 124.56(12) . . ?
C7 C2 C3 120.14(13) . . ?
C7 C2 C1 104.14(12) . . ?
C3 C2 C1 135.69(13) . . ?
C4 C3 C2 117.90(14) . . ?
C4 C3 H3 121.1 . . ?
C2 C3 H3 121.1 . . ?
C3 C4 C5 121.20(14) . . ?
C3 C4 H4 119.4 . . ?
C5 C4 H4 119.4 . . ?
C6 C5 C4 122.24(14) . . ?
C6 C5 H5 118.9 . . ?
C4 C5 H5 118.9 . . ?
C5 C6 C7 116.84(14) . . ?
C5 C6 H6 121.6 . . ?
C7 C6 H6 121.6 . . ?
N2 C7 C2 107.32(12) . . ?
N2 C7 C6 130.99(13) . . ?
C2 C7 C6 121.67(13) . . ?
C13 C8 C9 120.35(14) . . ?
C13 C8 N2 119.58(13) . . ?
C9 C8 N2 120.05(13) . . ?
C8 C9 C10 119.57(15) . . ?
C8 C9 H9 120.2 . . ?
C10 C9 H9 120.2 . . ?
C11 C10 C9 120.31(16) . . ?
C11 C10 H10 119.8 . . ?
C9 C10 H10 119.8 . . ?
C12 C11 C10 119.72(15) . . ?
C12 C11 H11 120.1 . . ?
C10 C11 H11 120.1 . . ?
C11 C12 C13 120.89(16) . . ?
C11 C12 H12 119.6 . . ?
C13 C12 H12 119.6 . . ?
C12 C13 C8 119.15(15) . . ?
C12 C13 H13 120.4 . . ?
C8 C13 H13 120.4 . . ?
C1 N1 N2 106.10(11) . . ?
C7 N2 N1 110.54(11) . . ?
C7 N2 C8 127.98(12) . . ?
N1 N2 C8 120.27(11) . . ?
C1 O1 H1 109.5 . . ?

loop_
_geom_bond_atom_site_label_1
_geom_bond_atom_site_label_2
_geom_bond_distance
_geom_bond_site_symmetry_2
_geom_bond_publ_flag
C1 N1 1.3136(18) . ?
C1 O1 1.3349(16) . ?
C1 C2 1.427(2) . ?
C2 C7 1.4008(19) . ?
C2 C3 1.405(2) . ?
C3 C4 1.371(2) . ?
C3 H3 0.9300 . ?
C4 C5 1.402(2) . ?
C4 H4 0.9300 . ?
C5 C6 1.368(2) . ?
C5 H5 0.9300 . ?
C6 C7 1.401(2) . ?
C6 H6 0.9300 . ?
C7 N2 1.3673(18) . ?
C8 C13 1.383(2) . ?
C8 C9 1.383(2) . ?
C8 N2 1.4222(17) . ?
C9 C10 1.384(2) . ?
C9 H9 0.9300 . ?
C10 C11 1.376(3) . ?
C10 H10 0.9300 . ?
C11 C12 1.373(3) . ?
C11 H11 0.9300 . ?
C12 C13 1.382(2) . ?
C12 H12 0.9300 . ?
C13 H13 0.9300 . ?
N1 N2 1.3859(16) . ?
O1 H1 0.8200 . ?
